data_2218166
loop_
_publ_author_name
'Wang, Qiu-Ya'

_publ_section_title
;
 7-Ethoxy-4'-methoxyisoflavone (monoethylformononetin)
;
_journal_coeditor_code IM2059
_journal_issue 5
_journal_name_full 'Acta Crystallographica Section E'
_journal_page_first o893
_journal_paper_doi 10.1107/S1600536808010672
_journal_volume 64
_journal_year 2008
_chemical_formula_iupac 'C18 H16 O4'
_chemical_formula_moiety 'C18 H16 O4'
_chemical_formula_sum 'C18 H16 O4'
_chemical_formula_weight 296.31
_chemical_name_common monoethylformononetin
_chemical_name_systematic
;
7-Ethoxy-4'-methoxyisoflavone
;
_space_group_IT_number 2
_symmetry_cell_setting triclinic
_symmetry_space_group_name_Hall '-P 1'
_symmetry_space_group_name_H-M 'P -1'
_atom_sites_solution_hydrogens geom
_atom_sites_solution_primary direct
_atom_sites_solution_secondary difmap
_audit_creation_method SHELXL-97
_cell_angle_alpha 80.837(7)
_cell_angle_beta 87.728(8)
_cell_angle_gamma 73.653(7)
_cell_formula_units_Z 2
_cell_length_a 6.234(3)
_cell_length_b 10.257(5)
_cell_length_c 12.159(6)
_cell_measurement_reflns_used 2633
_cell_measurement_temperature 296(2)
_cell_measurement_theta_max 25.10
_cell_volume 736.5(6)
_computing_cell_refinement 'SAINT-Plus (Bruker, 1999)'
_computing_data_collection 'SMART (Bruker, 1999)'
_computing_data_reduction 'SAINT-Plus (Bruker, 1999)'
_computing_molecular_graphics 'SHELXTL (Sheldrick, 2008)'
_computing_publication_material 'SHELXTL (Sheldrick, 2008)'
_computing_structure_refinement 'SHELXL97 (Sheldrick, 2008)'
_computing_structure_solution 'SHELXS97 (Sheldrick, 2008)'
_diffrn_ambient_temperature 296(2)
_diffrn_measured_fraction_theta_full 0.977
_diffrn_measured_fraction_theta_max 0.977
_diffrn_measurement_device_type 'Bruker SMART CCD area-detector'
_diffrn_measurement_method '\f and \w'
_diffrn_radiation_monochromator graphite
_diffrn_radiation_source 'fine-focus sealed tube'
_diffrn_radiation_type MoK\a
_diffrn_radiation_wavelength 0.71073
_diffrn_reflns_av_R_equivalents 0.0194
_diffrn_reflns_av_sigmaI/netI 0.0363
_diffrn_reflns_limit_h_max 7
_diffrn_reflns_limit_h_min -6
_diffrn_reflns_limit_k_max 11
_diffrn_reflns_limit_k_min -12
_diffrn_reflns_limit_l_max 14
_diffrn_reflns_limit_l_min -13
_diffrn_reflns_number 3678
_diffrn_reflns_theta_full 25.10
_diffrn_reflns_theta_max 25.10
_diffrn_standards_interval_count 100
_diffrn_standards_number 0
_exptl_absorpt_coefficient_mu 0.094
_exptl_absorpt_correction_T_max 0.9746
_exptl_absorpt_correction_T_min 0.9676
_exptl_absorpt_correction_type multi-scan
_exptl_absorpt_process_details '(SADABS; Bruker, 1999)'
_exptl_crystal_colour colorless
_exptl_crystal_density_diffrn 1.336
_exptl_crystal_density_method 'not measured'
_exptl_crystal_description hexagonal
_exptl_crystal_F_000 312
_exptl_crystal_size_max 0.35
_exptl_crystal_size_mid 0.31
_exptl_crystal_size_min 0.27
_refine_diff_density_max 0.180
_refine_diff_density_min -0.153
_refine_ls_extinction_coef 0.021(5)
_refine_ls_extinction_expression Fc^*^=kFc[1+0.001xFc^2^\l^3^/sin(2\q)]^-1/4^
_refine_ls_extinction_method 'SHELXL97 (Sheldrick, 2008)'
_refine_ls_goodness_of_fit_ref 1.041
_refine_ls_hydrogen_treatment constr
_refine_ls_matrix_type full
_refine_ls_number_parameters 202
_refine_ls_number_reflns 2572
_refine_ls_number_restraints 0
_refine_ls_restrained_S_all 1.041
_refine_ls_R_factor_all 0.0574
_refine_ls_R_factor_gt 0.0401
_refine_ls_shift/su_max 0.000
_refine_ls_shift/su_mean 0.000
_refine_ls_structure_factor_coef Fsqd
_refine_ls_weighting_details 'calc w=1/[\s^2^(Fo^2^)+(0.0722P)^2^] where P=(Fo^2^+2Fc^2^)/3'
_refine_ls_weighting_scheme calc
_refine_ls_wR_factor_gt 0.1157
_refine_ls_wR_factor_ref 0.1227
_reflns_number_gt 1732
_reflns_number_total 2572
_reflns_threshold_expression I>2\s(I)
_cod_data_source_file im2059.cif
_cod_data_source_block I
_cod_depositor_comments
;
The following automatic conversions were performed:
'_symmetry_cell_setting' value 'Triclinic' changed to 'triclinic'
according to '/home/saulius/struct/CIF-dictionaries/cif_core.dic'
dictionary named 'cif_core.dic' version 2.4.1 from 2010-06-29.

Automatic conversion script
Id: cif_fix_enum 1527 2010-12-29 10:47:43Z saulius 

The following automatic conversions were performed:

'_symmetry_cell_setting' value 'Triclinic' changed to 'triclinic'
according to /home/saulius/struct/CIF-dictionaries/cif_core.dic
dictionary named 'cif_core.dic' version 2.4.1 from 2010-06-29.

Automatic conversion script
Id: cif_fix_values 1715 2011-07-08 13:25:40Z adriana 
;
_cod_original_sg_symbol_Hall '-P  1'
_cod_database_code 2218166
_cod_database_fobs_code 2218166

loop_
_symmetry_equiv_pos_as_xyz
'x, y, z'
'-x, -y, -z'

loop_
_atom_site_type_symbol
_atom_site_label
_atom_site_fract_x
_atom_site_fract_y
_atom_site_fract_z
_atom_site_U_iso_or_equiv
_atom_site_adp_type
_atom_site_calc_flag
_atom_site_refinement_flags
_atom_site_occupancy
O O1 0.4540(2) 0.17252(13) 0.40797(10) 0.0661(4) Uani d . 1
O O2 -0.17446(17) 0.70638(13) 0.09853(9) 0.0568(4) Uani d . 1
O O3 0.36722(16) 0.77566(12) -0.07427(9) 0.0501(3) Uani d . 1
O O4 -0.0813(2) 1.17079(13) -0.30131(10) 0.0628(4) Uani d . 1
C C1 0.6401(4) 0.1505(2) 0.48100(17) 0.0836(7) Uani d . 1
H H1A 0.7738 0.1451 0.4379 0.125 Uiso calc R 1
H H1B 0.6568 0.0660 0.5314 0.125 Uiso calc R 1
H H1C 0.6143 0.2254 0.5227 0.125 Uiso calc R 1
C C2 0.4019(3) 0.29134(18) 0.33118(13) 0.0518(5) Uani d . 1
C C3 0.5249(3) 0.3858(2) 0.31458(14) 0.0574(5) Uani d . 1
H H3 0.6505 0.3730 0.3583 0.069 Uiso calc R 1
C C4 0.4600(3) 0.49962(18) 0.23260(13) 0.0518(5) Uani d . 1
H H4 0.5444 0.5622 0.2219 0.062 Uiso calc R 1
C C5 0.2730(3) 0.52354(17) 0.16568(13) 0.0432(4) Uani d . 1
C C6 0.1484(3) 0.42862(17) 0.18588(13) 0.0459(4) Uani d . 1
H H6 0.0202 0.4425 0.1439 0.055 Uiso calc R 1
C C7 0.2120(3) 0.31489(18) 0.26689(13) 0.0495(4) Uani d . 1
H H7 0.1264 0.2529 0.2787 0.059 Uiso calc R 1
C C8 0.2177(2) 0.64102(16) 0.07294(12) 0.0403(4) Uani d . 1
C C9 0.3870(3) 0.67076(17) 0.01147(13) 0.0459(4) Uani d . 1
H H9 0.5303 0.6143 0.0294 0.055 Uiso calc R 1
C C10 0.1585(2) 0.85994(16) -0.10328(12) 0.0413(4) Uani d . 1
C C11 -0.0298(2) 0.83924(16) -0.04665(12) 0.0394(4) Uani d . 1
C C12 -0.0106(2) 0.72643(17) 0.04624(12) 0.0417(4) Uani d . 1
C C13 0.1508(3) 0.96676(18) -0.19021(13) 0.0480(4) Uani d . 1
H H13 0.2807 0.9761 -0.2269 0.058 Uiso calc R 1
C C14 -0.0519(3) 1.05814(17) -0.22079(13) 0.0476(4) Uani d . 1
C C15 -0.2471(3) 1.04083(18) -0.16642(14) 0.0521(5) Uani d . 1
H H15 -0.3851 1.1025 -0.1875 0.063 Uiso calc R 1
C C16 -0.2340(3) 0.93317(18) -0.08245(14) 0.0488(4) Uani d . 1
H H16 -0.3648 0.9219 -0.0480 0.059 Uiso calc R 1
C C17 0.1156(3) 1.2050(2) -0.34750(15) 0.0656(5) Uani d . 1
H H17A 0.1971 1.1364 -0.3918 0.079 Uiso calc R 1
H H17B 0.2131 1.2079 -0.2882 0.079 Uiso calc R 1
C C18 0.0418(4) 1.3431(2) -0.41900(17) 0.0805(6) Uani d . 1
H H18A -0.0447 1.3373 -0.4807 0.121 Uiso calc R 1
H H18B 0.1706 1.3717 -0.4463 0.121 Uiso calc R 1
H H18C -0.0479 1.4088 -0.3757 0.121 Uiso calc R 1

loop_
_atom_site_aniso_label
_atom_site_aniso_U_11
_atom_site_aniso_U_22
_atom_site_aniso_U_33
_atom_site_aniso_U_12
_atom_site_aniso_U_13
_atom_site_aniso_U_23
O1 0.0788(9) 0.0575(9) 0.0569(8) -0.0217(7) -0.0114(6) 0.0143(7)
O2 0.0417(6) 0.0653(9) 0.0612(7) -0.0198(6) 0.0080(5) 0.0033(6)
O3 0.0385(6) 0.0487(8) 0.0558(7) -0.0100(5) 0.0055(5) 0.0082(6)
O4 0.0693(8) 0.0575(9) 0.0555(8) -0.0191(7) -0.0097(6) 0.0146(7)
C1 0.0906(16) 0.0762(16) 0.0733(14) -0.0212(12) -0.0252(11) 0.0223(12)
C2 0.0603(11) 0.0489(11) 0.0432(10) -0.0163(9) 0.0018(8) 0.0030(8)
C3 0.0548(11) 0.0615(13) 0.0542(11) -0.0196(9) -0.0114(8) 0.0049(9)
C4 0.0522(10) 0.0521(11) 0.0537(10) -0.0233(9) -0.0052(8) 0.0020(9)
C5 0.0418(9) 0.0451(10) 0.0433(9) -0.0149(7) 0.0017(7) -0.0036(8)
C6 0.0458(9) 0.0490(11) 0.0444(9) -0.0171(8) 0.0007(7) -0.0045(8)
C7 0.0540(10) 0.0490(11) 0.0486(10) -0.0224(8) 0.0041(7) -0.0034(8)
C8 0.0405(8) 0.0411(10) 0.0409(8) -0.0158(7) -0.0009(6) -0.0034(7)
C9 0.0392(9) 0.0413(10) 0.0524(10) -0.0088(7) -0.0007(7) 0.0029(8)
C10 0.0398(8) 0.0418(10) 0.0410(9) -0.0107(7) -0.0005(6) -0.0036(8)
C11 0.0387(8) 0.0400(10) 0.0397(8) -0.0126(7) -0.0012(6) -0.0037(7)
C12 0.0401(9) 0.0460(10) 0.0426(9) -0.0174(7) 0.0009(7) -0.0079(8)
C13 0.0492(10) 0.0486(11) 0.0455(10) -0.0167(8) 0.0046(7) -0.0007(8)
C14 0.0568(10) 0.0455(11) 0.0397(9) -0.0159(8) -0.0069(7) 0.0001(8)
C15 0.0439(10) 0.0488(11) 0.0606(11) -0.0107(8) -0.0107(8) -0.0007(9)
C16 0.0387(9) 0.0521(11) 0.0556(10) -0.0153(8) -0.0010(7) -0.0039(9)
C17 0.0787(13) 0.0561(13) 0.0550(11) -0.0167(10) 0.0116(9) 0.0053(10)
C18 0.1102(17) 0.0565(14) 0.0655(13) -0.0205(12) 0.0130(12) 0.0099(11)

loop_
_atom_type_symbol
_atom_type_description
_atom_type_scat_dispersion_real
_atom_type_scat_dispersion_imag
_atom_type_scat_source
C C 0.0033 0.0016 'International Tables Vol C Tables 4.2.6.8 and 6.1.1.4'
H H 0.0000 0.0000 'International Tables Vol C Tables 4.2.6.8 and 6.1.1.4'
O O 0.0106 0.0060 'International Tables Vol C Tables 4.2.6.8 and 6.1.1.4'

loop_
_geom_angle_atom_site_label_1
_geom_angle_atom_site_label_2
_geom_angle_atom_site_label_3
_geom_angle
C2 O1 C1 117.47(14)
C9 O3 C10 118.54(12)
C14 O4 C17 117.60(14)
O1 C1 H1A 109.5
O1 C1 H1B 109.5
H1A C1 H1B 109.5
O1 C1 H1C 109.5
H1A C1 H1C 109.5
H1B C1 H1C 109.5
O1 C2 C3 124.71(16)
O1 C2 C7 116.29(15)
C3 C2 C7 118.99(17)
C2 C3 C4 119.61(16)
C2 C3 H3 120.2
C4 C3 H3 120.2
C3 C4 C5 122.27(15)
C3 C4 H4 118.9
C5 C4 H4 118.9
C4 C5 C6 117.05(15)
C4 C5 C8 120.86(13)
C6 C5 C8 122.00(14)
C7 C6 C5 121.12(15)
C7 C6 H6 119.4
C5 C6 H6 119.4
C6 C7 C2 120.92(15)
C6 C7 H7 119.5
C2 C7 H7 119.5
C9 C8 C12 118.69(15)
C9 C8 C5 118.03(14)
C12 C8 C5 123.28(12)
C8 C9 O3 125.81(15)
C8 C9 H9 117.1
O3 C9 H9 117.1
O3 C10 C13 115.53(13)
O3 C10 C11 121.09(14)
C13 C10 C11 123.36(15)
C10 C11 C16 116.07(15)
C10 C11 C12 120.89(14)
C16 C11 C12 123.03(13)
O2 C12 C8 122.74(15)
O2 C12 C11 122.28(15)
C8 C12 C11 114.98(12)
C14 C13 C10 118.61(15)
C14 C13 H13 120.7
C10 C13 H13 120.7
O4 C14 C13 124.46(15)
O4 C14 C15 115.48(16)
C13 C14 C15 120.05(16)
C16 C15 C14 119.81(16)
C16 C15 H15 120.1
C14 C15 H15 120.1
C15 C16 C11 122.07(14)
C15 C16 H16 119.0
C11 C16 H16 119.0
O4 C17 C18 107.74(16)
O4 C17 H17A 110.2
C18 C17 H17A 110.2
O4 C17 H17B 110.2
C18 C17 H17B 110.2
H17A C17 H17B 108.5
C17 C18 H18A 109.5
C17 C18 H18B 109.5
H18A C18 H18B 109.5
C17 C18 H18C 109.5
H18A C18 H18C 109.5
H18B C18 H18C 109.5

loop_
_geom_bond_atom_site_label_1
_geom_bond_atom_site_label_2
_geom_bond_distance
O1 C2 1.379(2)
O1 C1 1.433(2)
O2 C12 1.2307(18)
O3 C9 1.3557(19)
O3 C10 1.3675(18)
O4 C14 1.365(2)
O4 C17 1.439(2)
C1 H1A 0.9600
C1 H1B 0.9600
C1 H1C 0.9600
C2 C3 1.383(3)
C2 C7 1.387(2)
C3 C4 1.384(2)
C3 H3 0.9300
C4 C5 1.390(2)
C4 H4 0.9300
C5 C6 1.395(2)
C5 C8 1.485(2)
C6 C7 1.376(2)
C6 H6 0.9300
C7 H7 0.9300
C8 C9 1.346(2)
C8 C12 1.464(2)
C9 H9 0.9300
C10 C13 1.388(2)
C10 C11 1.388(2)
C11 C16 1.399(2)
C11 C12 1.465(2)
C13 C14 1.369(2)
C13 H13 0.9300
C14 C15 1.404(2)
C15 C16 1.366(2)
C15 H15 0.9300
C16 H16 0.9300
C17 C18 1.499(3)
C17 H17A 0.9700
C17 H17B 0.9700
C18 H18A 0.9600
C18 H18B 0.9600
C18 H18C 0.9600

loop_
_geom_hbond_atom_site_label_D
_geom_hbond_atom_site_label_H
_geom_hbond_atom_site_label_A
_geom_hbond_site_symmetry_A
_geom_hbond_distance_DH
_geom_hbond_distance_HA
_geom_hbond_distance_DA
_geom_hbond_angle_DHA
C9 H9 O2 1_655 0.93 2.52 3.105(2) 121.4
C16 H16 O3 1_455 0.93 2.60 3.315(2) 134.3
C17 H17B O2 2_575 0.97 2.58 3.358(3) 137.8

loop_
_geom_torsion_atom_site_label_1
_geom_torsion_atom_site_label_2
_geom_torsion_atom_site_label_3
_geom_torsion_atom_site_label_4
_geom_torsion
C1 O1 C2 C3 4.6(3)
C1 O1 C2 C7 -175.63(15)
O1 C2 C3 C4 178.07(15)
C7 C2 C3 C4 -1.7(3)
C2 C3 C4 C5 0.3(3)
C3 C4 C5 C6 1.2(2)
C3 C4 C5 C8 -175.40(14)
C4 C5 C6 C7 -1.5(2)
C8 C5 C6 C7 175.13(14)
C5 C6 C7 C2 0.1(2)
O1 C2 C7 C6 -178.32(13)
C3 C2 C7 C6 1.5(3)
C4 C5 C8 C9 39.5(2)
C6 C5 C8 C9 -136.98(16)
C4 C5 C8 C12 -139.76(16)
C6 C5 C8 C12 43.8(2)
C12 C8 C9 O3 0.8(2)
C5 C8 C9 O3 -178.50(13)
C10 O3 C9 C8 -0.5(2)
C9 O3 C10 C13 178.77(13)
C9 O3 C10 C11 0.0(2)
O3 C10 C11 C16 179.00(13)
C13 C10 C11 C16 0.3(2)
O3 C10 C11 C12 0.1(2)
C13 C10 C11 C12 -178.56(13)
C9 C8 C12 O2 -179.79(15)
C5 C8 C12 O2 -0.5(2)
C9 C8 C12 C11 -0.6(2)
C5 C8 C12 C11 178.64(13)
C10 C11 C12 O2 179.37(14)
C16 C11 C12 O2 0.6(2)
C10 C11 C12 C8 0.2(2)
C16 C11 C12 C8 -178.60(14)
O3 C10 C13 C14 -177.57(13)
C11 C10 C13 C14 1.2(2)
C17 O4 C14 C13 -7.9(2)
C17 O4 C14 C15 170.69(14)
C10 C13 C14 O4 176.99(14)
C10 C13 C14 C15 -1.6(2)
O4 C14 C15 C16 -178.21(13)
C13 C14 C15 C16 0.5(2)
C14 C15 C16 C11 1.1(2)
C10 C11 C16 C15 -1.5(2)
C12 C11 C16 C15 177.38(14)
C14 O4 C17 C18 -170.80(14)

loop_
_cod_related_entry_id
_cod_related_entry_database
_cod_related_entry_code
1 ChemSpider 794145
